data_7131780
loop_
_publ_author_name
'Du, Jiping'
'Li, Hui'
'Wu, Tanping'
'Wang, Menglei'
'Cheng, Rui'
'Wu, Di'
'Yang, Yudong'
'Lan, Jingbo'

_publ_section_title
;
 Chemical resolution of spiroindanones and synthesis of chiroptical
 polymers with circularly polarized luminescence.
;
_journal_name_full 'Chemical communications (Cambridge, England)'
_journal_paper_doi 10.1039/d3cc01748f
_journal_year 2023
_chemical_formula_moiety 'C17 H12 O2'
_chemical_formula_sum 'C17 H12 O2'
_chemical_formula_weight 248.27
_space_group_crystal_system monoclinic
_space_group_IT_number 5
_space_group_name_Hall 'C 2y'
_space_group_name_H-M_alt 'C 1 2 1'
_atom_sites_solution_hydrogens geom
_atom_sites_solution_primary dual
_audit_creation_date 2022-12-12
_audit_creation_method
;
Olex2 1.2
(compiled 2018.05.29 svn.r3508 for OlexSys, GUI svn.r5506)
;
_audit_update_record
;
2023-04-03 deposited with the CCDC.	2023-06-09 downloaded from the CCDC.
;
_cell_angle_alpha 90
_cell_angle_beta 103.98(2)
_cell_angle_gamma 90
_cell_formula_units_Z 2
_cell_length_a 17.755(7)
_cell_length_b 5.479(2)
_cell_length_c 6.556(3)
_cell_measurement_reflns_used 2454
_cell_measurement_temperature 287(2)
_cell_measurement_theta_max 72.182
_cell_measurement_theta_min 5.135
_cell_volume 618.9(4)
_computing_cell_refinement 'SAINT V8.40B (?, 2016)'
_computing_data_reduction 'SAINT V8.40B (?, 2016)'
_computing_molecular_graphics 'Olex2 (Dolomanov et al., 2009)'
_computing_publication_material 'Olex2 (Dolomanov et al., 2009)'
_computing_structure_refinement 'ShelXL (Sheldrick, 2015)'
_computing_structure_solution 'ShelXT (Sheldrick, 2015)'
_diffrn_ambient_temperature 287.0
_diffrn_measured_fraction_theta_full 0.989
_diffrn_measured_fraction_theta_max 0.989
_diffrn_measurement_device_type 'Bruker APEX-II CCD'
_diffrn_measurement_method '\f and \w scans'
_diffrn_radiation_type CuK\a
_diffrn_radiation_wavelength 1.54178
_diffrn_reflns_av_R_equivalents 0.0444
_diffrn_reflns_av_unetI/netI 0.0434
_diffrn_reflns_Laue_measured_fraction_full 0.989
_diffrn_reflns_Laue_measured_fraction_max 0.989
_diffrn_reflns_limit_h_max 18
_diffrn_reflns_limit_h_min -20
_diffrn_reflns_limit_k_max 6
_diffrn_reflns_limit_k_min -6
_diffrn_reflns_limit_l_max 7
_diffrn_reflns_limit_l_min -7
_diffrn_reflns_number 2945
_diffrn_reflns_point_group_measured_fraction_full 0.963
_diffrn_reflns_point_group_measured_fraction_max 0.963
_diffrn_reflns_theta_full 67.032
_diffrn_reflns_theta_max 67.032
_diffrn_reflns_theta_min 5.134
_exptl_absorpt_coefficient_mu 0.693
_exptl_absorpt_correction_T_max 0.7535
_exptl_absorpt_correction_T_min 0.5907
_exptl_absorpt_correction_type multi-scan
_exptl_absorpt_process_details
;
SADABS-2016/2 (Bruker,2016/2) was used for absorption correction.
wR2(int) was 0.1312 before and 0.0806 after correction.
The Ratio of minimum to maximum transmission is 0.7839.
The \l/2 correction factor is Not present.
;
_exptl_crystal_colour 'clear light colourless'
_exptl_crystal_colour_lustre clear
_exptl_crystal_colour_modifier light
_exptl_crystal_colour_primary colourless
_exptl_crystal_density_diffrn 1.332
_exptl_crystal_description block
_exptl_crystal_F_000 260
_exptl_crystal_size_max 0.32
_exptl_crystal_size_mid 0.13
_exptl_crystal_size_min 0.07
_refine_diff_density_max 0.208
_refine_diff_density_min -0.139
_refine_diff_density_rms 0.039
_refine_ls_abs_structure_details
;
 Flack x determined using 421 quotients [(I+)-(I-)]/[(I+)+(I-)]
 (Parsons, Flack and Wagner, Acta Cryst. B69 (2013) 249-259).
;
_refine_ls_abs_structure_Flack 0.01(17)
_refine_ls_extinction_method none
_refine_ls_goodness_of_fit_ref 1.123
_refine_ls_hydrogen_treatment constr
_refine_ls_matrix_type full
_refine_ls_number_parameters 87
_refine_ls_number_reflns 1062
_refine_ls_number_restraints 1
_refine_ls_restrained_S_all 1.123
_refine_ls_R_factor_all 0.0389
_refine_ls_R_factor_gt 0.0378
_refine_ls_shift/su_max 0.001
_refine_ls_shift/su_mean 0.000
_refine_ls_structure_factor_coef Fsqd
_refine_ls_weighting_details 'w=1/[\s^2^(Fo^2^)+(0.0227P)^2^+0.4241P] where P=(Fo^2^+2Fc^2^)/3'
_refine_ls_weighting_scheme calc
_refine_ls_wR_factor_gt 0.0943
_refine_ls_wR_factor_ref 0.0951
_reflns_Friedel_coverage 0.750
_reflns_Friedel_fraction_full 0.930
_reflns_Friedel_fraction_max 0.930
_reflns_number_gt 1027
_reflns_number_total 1062
_reflns_threshold_expression 'I > 2\s(I)'
_cod_data_source_file d3cc01748f2.cif
_cod_data_source_block cu_djp_4e_2_0m_a
_cod_original_cell_volume 618.9(5)
_cod_database_code 7131780
_shelx_shelxl_version_number 2014/7
_shelx_space_group_comment
;
The symmetry employed for this shelxl refinement is uniquely defined
by the following loop, which should always be used as a source of
symmetry information in preference to the above space-group names.
They are only intended as comments.
;
_shelx_estimated_absorpt_t_max 0.953
_shelx_estimated_absorpt_t_min 0.809
_olex2_refinement_description
;
1. Fixed Uiso
 At 1.2 times of:
  All C(H) groups, All C(H,H) groups
2.a Secondary CH2 refined with riding coordinates:
 C9(H9A,H9B)
2.b Aromatic/amide H refined with riding coordinates:
 C1(H1), C2(H2), C6(H6), C7(H7)
;
_olex2_submission_special_instructions 'No special instructions were received'

loop_
_space_group_symop_operation_xyz
'x, y, z'
'-x, y, -z'
'x+1/2, y+1/2, z'
'-x+1/2, y+1/2, -z'

loop_
_atom_site_label
_atom_site_type_symbol
_atom_site_fract_x
_atom_site_fract_y
_atom_site_fract_z
_atom_site_U_iso_or_equiv
_atom_site_adp_type
_atom_site_occupancy
_atom_site_site_symmetry_order
_atom_site_calc_flag
_atom_site_refinement_flags_posn
_atom_site_refinement_flags_adp
_atom_site_refinement_flags_occupancy
_atom_site_disorder_assembly
_atom_site_disorder_group
O1 O 0.37518(12) 0.7424(5) -0.0236(3) 0.0483(7) Uani 1 1 d . . . . .
C1 C 0.29740(16) 0.2001(7) 0.3823(5) 0.0420(8) Uani 1 1 d . . . . .
H1 H 0.2539 0.0996 0.3500 0.050 Uiso 1 1 calc R . . . .
C2 C 0.31201(17) 0.3578(6) 0.2329(5) 0.0394(8) Uani 1 1 d . . . . .
H2 H 0.2786 0.3668 0.0999 0.047 Uiso 1 1 calc R . . . .
C3 C 0.37818(15) 0.5037(5) 0.2859(4) 0.0302(7) Uani 1 1 d . . . . .
C4 C 0.42899(14) 0.4921(5) 0.4846(4) 0.0273(6) Uani 1 1 d . . . . .
C5 C 0.5000 0.6565(8) 0.5000 0.0277(9) Uani 1 2 d S T P . .
C6 C 0.41322(16) 0.3359(6) 0.6342(4) 0.0331(7) Uani 1 1 d . . . . .
H6 H 0.4461 0.3283 0.7680 0.040 Uiso 1 1 calc R . . . .
C7 C 0.34733(16) 0.1903(6) 0.5813(5) 0.0399(8) Uani 1 1 d . . . . .
H7 H 0.3364 0.0842 0.6811 0.048 Uiso 1 1 calc R . . . .
C8 C 0.40515(15) 0.6891(6) 0.1562(4) 0.0319(6) Uani 1 1 d . . . . .
C9 C 0.47744(15) 0.8064(5) 0.2943(4) 0.0311(7) Uani 1 1 d . . . . .
H9A H 0.4669 0.9744 0.3248 0.037 Uiso 1 1 calc R . . . .
H9B H 0.5195 0.8047 0.2233 0.037 Uiso 1 1 calc R . . . .

loop_
_atom_site_aniso_label
_atom_site_aniso_U_11
_atom_site_aniso_U_22
_atom_site_aniso_U_33
_atom_site_aniso_U_23
_atom_site_aniso_U_13
_atom_site_aniso_U_12
O1 0.0370(11) 0.0697(19) 0.0339(11) 0.0120(10) 0.0000(9) -0.0004(11)
C1 0.0251(13) 0.0424(18) 0.0573(18) 0.0046(17) 0.0072(13) -0.0046(15)
C2 0.0260(15) 0.0459(19) 0.0430(16) -0.0014(15) 0.0017(12) -0.0002(13)
C3 0.0231(12) 0.0322(15) 0.0334(15) -0.0017(13) 0.0029(11) 0.0019(13)
C4 0.0228(13) 0.0248(14) 0.0349(14) -0.0013(12) 0.0079(10) 0.0017(12)
C5 0.0208(17) 0.029(2) 0.0333(19) 0.000 0.0058(15) 0.000
C6 0.0264(14) 0.0353(18) 0.0361(14) 0.0044(14) 0.0048(11) 0.0054(12)
C7 0.0315(14) 0.0380(18) 0.0537(18) 0.0095(16) 0.0169(13) 0.0003(15)
C8 0.0253(12) 0.0367(17) 0.0332(14) 0.0034(14) 0.0062(11) 0.0046(12)
C9 0.0276(13) 0.0304(15) 0.0343(14) 0.0033(11) 0.0056(11) -0.0005(12)

loop_
_atom_type_symbol
_atom_type_description
_atom_type_scat_dispersion_real
_atom_type_scat_dispersion_imag
_atom_type_scat_source
C C 0.0181 0.0091 'International Tables Vol C Tables 4.2.6.8 and 6.1.1.4'
H H 0.0000 0.0000 'International Tables Vol C Tables 4.2.6.8 and 6.1.1.4'
O O 0.0492 0.0322 'International Tables Vol C Tables 4.2.6.8 and 6.1.1.4'

loop_
_geom_angle_atom_site_label_1
_geom_angle_atom_site_label_2
_geom_angle_atom_site_label_3
_geom_angle
_geom_angle_site_symmetry_1
_geom_angle_site_symmetry_3
_geom_angle_publ_flag
C2 C1 H1 119.8 . . ?
C2 C1 C7 120.3(3) . . ?
C7 C1 H1 119.8 . . ?
C1 C2 H2 120.8 . . ?
C1 C2 C3 118.3(3) . . ?
C3 C2 H2 120.8 . . ?
C2 C3 C4 121.5(3) . . ?
C2 C3 C8 128.4(2) . . ?
C4 C3 C8 110.0(2) . . ?
C3 C4 C5 111.8(2) . . ?
C6 C4 C3 119.7(2) . . ?
C6 C4 C5 128.5(2) . . ?
C4 C5 C4 108.0(3) . 2_656 ?
C4 C5 C9 102.64(14) . . ?
C4 C5 C9 102.64(14) 2_656 2_656 ?
C4 C5 C9 113.89(14) . 2_656 ?
C4 C5 C9 113.89(14) 2_656 . ?
C9 C5 C9 115.9(3) 2_656 . ?
C4 C6 H6 120.6 . . ?
C4 C6 C7 118.8(3) . . ?
C7 C6 H6 120.6 . . ?
C1 C7 H7 119.3 . . ?
C6 C7 C1 121.3(3) . . ?
C6 C7 H7 119.3 . . ?
O1 C8 C3 127.0(3) . . ?
O1 C8 C9 126.0(3) . . ?
C3 C8 C9 107.0(2) . . ?
C5 C9 H9A 110.2 . . ?
C5 C9 H9B 110.2 . . ?
C8 C9 C5 107.3(2) . . ?
C8 C9 H9A 110.2 . . ?
C8 C9 H9B 110.2 . . ?
H9A C9 H9B 108.5 . . ?

loop_
_geom_bond_atom_site_label_1
_geom_bond_atom_site_label_2
_geom_bond_distance
_geom_bond_site_symmetry_2
_geom_bond_publ_flag
O1 C8 1.206(3) . ?
C1 H1 0.9300 . ?
C1 C2 1.378(4) . ?
C1 C7 1.390(4) . ?
C2 H2 0.9300 . ?
C2 C3 1.394(4) . ?
C3 C4 1.395(4) . ?
C3 C8 1.477(4) . ?
C4 C5 1.533(4) . ?
C4 C6 1.381(4) . ?
C5 C4 1.533(4) 2_656 ?
C5 C9 1.547(4) . ?
C5 C9 1.547(4) 2_656 ?
C6 H6 0.9300 . ?
C6 C7 1.389(4) . ?
C7 H7 0.9300 . ?
C8 C9 1.523(4) . ?
C9 H9A 0.9700 . ?
C9 H9B 0.9700 . ?

loop_
_geom_torsion_atom_site_label_1
_geom_torsion_atom_site_label_2
_geom_torsion_atom_site_label_3
_geom_torsion_atom_site_label_4
_geom_torsion
_geom_torsion_site_symmetry_1
_geom_torsion_site_symmetry_2
_geom_torsion_site_symmetry_3
_geom_torsion_site_symmetry_4
_geom_torsion_publ_flag
O1 C8 C9 C5 -172.6(3) . . . . ?
C1 C2 C3 C4 0.1(5) . . . . ?
C1 C2 C3 C8 -178.5(3) . . . . ?
C2 C1 C7 C6 -0.7(5) . . . . ?
C2 C3 C4 C5 176.1(3) . . . . ?
C2 C3 C4 C6 -1.0(4) . . . . ?
C2 C3 C8 O1 -2.3(5) . . . . ?
C2 C3 C8 C9 176.3(3) . . . . ?
C3 C4 C5 C4 -110.5(2) . . . 2_656 ?
C3 C4 C5 C9 10.1(3) . . . . ?
C3 C4 C5 C9 136.2(2) . . . 2_656 ?
C3 C4 C6 C7 1.1(4) . . . . ?
C3 C8 C9 C5 8.7(3) . . . . ?
C4 C3 C8 O1 179.0(3) . . . . ?
C4 C3 C8 C9 -2.4(3) . . . . ?
C4 C5 C9 C8 105.4(3) 2_656 . . . ?
C4 C5 C9 C8 -11.1(3) . . . . ?
C4 C6 C7 C1 -0.2(5) . . . . ?
C5 C4 C6 C7 -175.5(3) . . . . ?
C6 C4 C5 C4 66.3(3) . . . 2_656 ?
C6 C4 C5 C9 -47.0(4) . . . 2_656 ?
C6 C4 C5 C9 -173.1(3) . . . . ?
C7 C1 C2 C3 0.7(5) . . . . ?
C8 C3 C4 C5 -5.1(3) . . . . ?
C8 C3 C4 C6 177.8(3) . . . . ?
C9 C5 C9 C8 -135.8(2) 2_656 . . . ?
